data_4514188
loop_
_publ_author_name
'Mampuys, Pieter'
'Neumann, Helfried'
'Sergeyev, Sergey'
'Orru, Romano V. A.'
'Jiao, Haijun'
'Spannenberg, Anke'
'Maes, Bert U. W.'
'Beller, Matthias'

_publ_section_title
;
 Combining Isocyanides with Carbon Dioxide in Palladium-Catalyzed
 Heterocycle Synthesis: N3-Substituted Quinazoline-2,4(1H,3H)-diones via a
 Three-Component Reaction
;
_journal_issue 8
_journal_name_full 'ACS Catalysis'
_journal_page_first 5549
_journal_paper_doi 10.1021/acscatal.7b01503
_journal_volume 7
_journal_year 2017
_chemical_formula_sum 'C18 H20 N2 O2'
_chemical_formula_weight 296.36
_space_group_crystal_system triclinic
_space_group_IT_number 2
_space_group_name_Hall '-P 1'
_space_group_name_H-M_alt 'P -1'
_symmetry_space_group_name_Hall '-P 1'
_symmetry_space_group_name_H-M 'P -1'
_atom_sites_solution_hydrogens mixed
_audit_creation_method SHELXL-2014/7
_cell_angle_alpha 108.484(3)
_cell_angle_beta 92.159(3)
_cell_angle_gamma 106.084(3)
_cell_formula_units_Z 2
_cell_length_a 6.3768(6)
_cell_length_b 10.5670(9)
_cell_length_c 11.5596(10)
_cell_measurement_reflns_used 6098
_cell_measurement_temperature 150(2)
_cell_measurement_theta_max 68.33
_cell_measurement_theta_min 4.07
_cell_volume 703.06(11)
_computing_cell_refinement 'SAINT (Bruker, 2013)'
_computing_data_collection 'APEX2 (Bruker, 2014)'
_computing_data_reduction SAINT
_computing_structure_refinement 'SHELXL-2014/7 (Sheldrick, 2015)'
_computing_structure_solution 'SHELXS-97 (Sheldrick, 2008)'
_diffrn_ambient_temperature 150(2)
_diffrn_detector_area_resol_mean 8.3333
_diffrn_measured_fraction_theta_full 0.996
_diffrn_measured_fraction_theta_max 0.993
_diffrn_measurement_device_type 'Bruker APEX-II CCD'
_diffrn_measurement_method '\f and \w scans'
_diffrn_radiation_monochromator multilayer
_diffrn_radiation_source microfocus
_diffrn_radiation_type CuK\a
_diffrn_radiation_wavelength 1.54178
_diffrn_reflns_av_R_equivalents 0.0205
_diffrn_reflns_av_unetI/netI 0.0167
_diffrn_reflns_Laue_measured_fraction_full 0.996
_diffrn_reflns_Laue_measured_fraction_max 0.993
_diffrn_reflns_limit_h_max 7
_diffrn_reflns_limit_h_min -7
_diffrn_reflns_limit_k_max 12
_diffrn_reflns_limit_k_min -12
_diffrn_reflns_limit_l_max 13
_diffrn_reflns_limit_l_min -13
_diffrn_reflns_number 9426
_diffrn_reflns_point_group_measured_fraction_full 0.996
_diffrn_reflns_point_group_measured_fraction_max 0.993
_diffrn_reflns_theta_full 67.679
_diffrn_reflns_theta_max 68.345
_diffrn_reflns_theta_min 4.071
_exptl_absorpt_coefficient_mu 0.735
_exptl_absorpt_correction_T_max 0.95
_exptl_absorpt_correction_T_min 0.78
_exptl_absorpt_correction_type multi-scan
_exptl_absorpt_process_details 'SADABS (Bruker, 2014)'
_exptl_crystal_colour colourless
_exptl_crystal_density_diffrn 1.400
_exptl_crystal_description needle
_exptl_crystal_F_000 316
_exptl_crystal_size_max 0.357
_exptl_crystal_size_mid 0.068
_exptl_crystal_size_min 0.063
_refine_diff_density_max 0.231
_refine_diff_density_min -0.299
_refine_diff_density_rms 0.054
_refine_ls_extinction_method none
_refine_ls_goodness_of_fit_ref 1.032
_refine_ls_hydrogen_treatment mixed
_refine_ls_matrix_type full
_refine_ls_number_parameters 203
_refine_ls_number_reflns 2562
_refine_ls_number_restraints 0
_refine_ls_restrained_S_all 1.032
_refine_ls_R_factor_all 0.0396
_refine_ls_R_factor_gt 0.0379
_refine_ls_shift/su_max 0.000
_refine_ls_shift/su_mean 0.000
_refine_ls_structure_factor_coef Fsqd
_refine_ls_weighting_details 'w=1/[\s^2^(Fo^2^)+(0.0636P)^2^+0.1812P] where P=(Fo^2^+2Fc^2^)/3'
_refine_ls_weighting_scheme calc
_refine_ls_wR_factor_gt 0.1029
_refine_ls_wR_factor_ref 0.1053
_reflns_Friedel_coverage 0.000
_reflns_number_gt 2394
_reflns_number_total 2562
_reflns_threshold_expression 'I > 2\s(I)'
_cod_data_source_file cs7b01503_si_003.cif
_cod_data_source_block AX1175
_cod_database_code 4514188
_shelx_shelxl_version_number 2014/7
_shelx_space_group_comment
;
The symmetry employed for this shelxl refinement is uniquely defined
by the following loop, which should always be used as a source of
symmetry information in preference to the above space-group names.
They are only intended as comments.
;

loop_
_space_group_symop_operation_xyz
'x, y, z'
'-x, -y, -z'

loop_
_atom_site_label
_atom_site_type_symbol
_atom_site_fract_x
_atom_site_fract_y
_atom_site_fract_z
_atom_site_U_iso_or_equiv
_atom_site_adp_type
_atom_site_occupancy
_atom_site_site_symmetry_order
_atom_site_calc_flag
_atom_site_refinement_flags_posn
_atom_site_refinement_flags_adp
C1 C 0.10123(17) 0.36518(11) 0.56782(10) 0.0199(2) Uani 1 1 d . .
C2 C 0.33831(18) 0.21433(11) 0.55669(10) 0.0203(2) Uani 1 1 d . .
C3 C 0.41809(17) 0.24860(11) 0.44928(10) 0.0203(2) Uani 1 1 d . .
C4 C 0.57758(19) 0.19315(12) 0.39141(10) 0.0247(3) Uani 1 1 d . .
H4 H 0.6311 0.1312 0.4197 0.030 Uiso 1 1 calc R U
C5 C 0.6566(2) 0.22913(13) 0.29281(11) 0.0274(3) Uani 1 1 d . .
H5 H 0.7659 0.1927 0.2535 0.033 Uiso 1 1 calc R U
C6 C 0.5754(2) 0.31930(13) 0.25104(10) 0.0273(3) Uani 1 1 d . .
H6 H 0.6312 0.3440 0.1835 0.033 Uiso 1 1 calc R U
C7 C 0.41569(19) 0.37302(12) 0.30599(10) 0.0248(3) Uani 1 1 d . .
H7 H 0.3600 0.4332 0.2763 0.030 Uiso 1 1 calc R U
C8 C 0.33741(18) 0.33697(11) 0.40655(10) 0.0205(2) Uani 1 1 d . .
C9 C 0.11325(17) 0.24733(11) 0.73165(9) 0.0180(2) Uani 1 1 d . .
C10 C 0.00099(18) 0.08822(11) 0.69709(10) 0.0230(3) Uani 1 1 d . .
H10A H -0.1382 0.0596 0.6413 0.028 Uiso 1 1 calc R U
H10B H 0.0986 0.0364 0.6534 0.028 Uiso 1 1 calc R U
C11 C -0.04758(19) 0.05228(11) 0.81435(11) 0.0246(3) Uani 1 1 d . .
H11 H -0.1133 -0.0514 0.7917 0.030 Uiso 1 1 calc R U
C12 C 0.16787(19) 0.10161(12) 0.90240(11) 0.0257(3) Uani 1 1 d . .
H12A H 0.1384 0.0749 0.9763 0.031 Uiso 1 1 calc R U
H12B H 0.2739 0.0556 0.8612 0.031 Uiso 1 1 calc R U
C13 C 0.26693(18) 0.26101(12) 0.94079(10) 0.0235(3) Uani 1 1 d . .
H13 H 0.4046 0.2925 1.0002 0.028 Uiso 1 1 calc R U
C14 C 0.1019(2) 0.33168(12) 1.00242(10) 0.0268(3) Uani 1 1 d . .
H14A H 0.1659 0.4348 1.0287 0.032 Uiso 1 1 calc R U
H14B H 0.0658 0.3061 1.0762 0.032 Uiso 1 1 calc R U
C15 C -0.10691(18) 0.28307(12) 0.91002(11) 0.0243(3) Uani 1 1 d . .
H15 H -0.2139 0.3313 0.9492 0.029 Uiso 1 1 calc R U
C16 C -0.05219(18) 0.32052(11) 0.79363(10) 0.0219(3) Uani 1 1 d . .
H16A H -0.1888 0.2901 0.7353 0.026 Uiso 1 1 calc R U
H16B H 0.0119 0.4233 0.8164 0.026 Uiso 1 1 calc R U
C17 C -0.21103(19) 0.12505(13) 0.87567(11) 0.0272(3) Uani 1 1 d . .
H17A H -0.3494 0.0933 0.8184 0.033 Uiso 1 1 calc R U
H17B H -0.2464 0.1015 0.9504 0.033 Uiso 1 1 calc R U
C18 C 0.32253(17) 0.30141(11) 0.82659(10) 0.0203(2) Uani 1 1 d . .
H18A H 0.4363 0.2602 0.7894 0.024 Uiso 1 1 calc R U
H18B H 0.3823 0.4046 0.8508 0.024 Uiso 1 1 calc R U
N1 N 0.18003(15) 0.38827(10) 0.46601(9) 0.0219(2) Uani 1 1 d . .
N2 N 0.18225(14) 0.27749(9) 0.61453(8) 0.0184(2) Uani 1 1 d . .
O1 O -0.03444(13) 0.42112(9) 0.61360(8) 0.0264(2) Uani 1 1 d . .
O2 O 0.40704(14) 0.13612(9) 0.59475(7) 0.0273(2) Uani 1 1 d . .
H1 H 0.126(3) 0.4478(17) 0.4424(14) 0.033(4) Uiso 1 1 d . .

loop_
_atom_site_aniso_label
_atom_site_aniso_U_11
_atom_site_aniso_U_22
_atom_site_aniso_U_33
_atom_site_aniso_U_23
_atom_site_aniso_U_13
_atom_site_aniso_U_12
C1 0.0203(5) 0.0182(5) 0.0223(5) 0.0089(4) -0.0002(4) 0.0055(4)
C2 0.0227(5) 0.0181(5) 0.0208(5) 0.0070(4) 0.0013(4) 0.0071(4)
C3 0.0215(5) 0.0182(5) 0.0194(5) 0.0057(4) 0.0007(4) 0.0044(4)
C4 0.0270(6) 0.0231(5) 0.0243(6) 0.0073(4) 0.0028(4) 0.0090(4)
C5 0.0284(6) 0.0280(6) 0.0240(6) 0.0064(5) 0.0069(5) 0.0083(5)
C6 0.0295(6) 0.0298(6) 0.0193(5) 0.0088(4) 0.0026(4) 0.0035(5)
C7 0.0278(6) 0.0245(6) 0.0218(5) 0.0110(4) -0.0007(4) 0.0044(4)
C8 0.0203(5) 0.0184(5) 0.0195(5) 0.0054(4) -0.0019(4) 0.0025(4)
C9 0.0196(5) 0.0181(5) 0.0196(5) 0.0099(4) 0.0027(4) 0.0069(4)
C10 0.0257(6) 0.0181(5) 0.0248(6) 0.0084(4) 0.0022(4) 0.0048(4)
C11 0.0264(6) 0.0193(5) 0.0313(6) 0.0143(5) 0.0052(5) 0.0052(4)
C12 0.0269(6) 0.0302(6) 0.0311(6) 0.0201(5) 0.0092(5) 0.0140(5)
C13 0.0207(5) 0.0302(6) 0.0220(5) 0.0132(4) 0.0011(4) 0.0067(4)
C14 0.0324(6) 0.0283(6) 0.0214(5) 0.0102(4) 0.0069(5) 0.0099(5)
C15 0.0247(6) 0.0295(6) 0.0279(6) 0.0156(5) 0.0108(5) 0.0146(5)
C16 0.0226(5) 0.0235(5) 0.0262(6) 0.0135(4) 0.0061(4) 0.0111(4)
C17 0.0215(5) 0.0326(6) 0.0339(6) 0.0204(5) 0.0072(5) 0.0071(5)
C18 0.0181(5) 0.0224(5) 0.0220(5) 0.0104(4) 0.0020(4) 0.0053(4)
N1 0.0246(5) 0.0234(5) 0.0235(5) 0.0132(4) 0.0028(4) 0.0104(4)
N2 0.0202(5) 0.0182(4) 0.0201(5) 0.0092(4) 0.0026(3) 0.0079(4)
O1 0.0294(4) 0.0314(4) 0.0311(4) 0.0189(4) 0.0096(3) 0.0187(3)
O2 0.0354(5) 0.0302(4) 0.0292(4) 0.0169(3) 0.0107(3) 0.0213(4)

loop_
_atom_type_symbol
_atom_type_description
_atom_type_scat_dispersion_real
_atom_type_scat_dispersion_imag
_atom_type_scat_source
C C 0.0181 0.0091 'International Tables Vol C Tables 4.2.6.8 and 6.1.1.4'
H H 0.0000 0.0000 'International Tables Vol C Tables 4.2.6.8 and 6.1.1.4'
N N 0.0311 0.0180 'International Tables Vol C Tables 4.2.6.8 and 6.1.1.4'
O O 0.0492 0.0322 'International Tables Vol C Tables 4.2.6.8 and 6.1.1.4'

loop_
_geom_angle_atom_site_label_1
_geom_angle_atom_site_label_2
_geom_angle_atom_site_label_3
_geom_angle
O1 C1 N1 118.91(10)
O1 C1 N2 123.66(10)
N1 C1 N2 117.43(10)
O2 C2 N2 121.90(10)
O2 C2 C3 120.66(10)
N2 C2 C3 117.43(9)
C8 C3 C4 120.16(10)
C8 C3 C2 120.02(10)
C4 C3 C2 119.81(10)
C5 C4 C3 119.50(11)
C5 C4 H4 120.3
C3 C4 H4 120.3
C4 C5 C6 119.88(11)
C4 C5 H5 120.1
C6 C5 H5 120.1
C7 C6 C5 121.25(11)
C7 C6 H6 119.4
C5 C6 H6 119.4
C6 C7 C8 118.59(11)
C6 C7 H7 120.7
C8 C7 H7 120.7
N1 C8 C3 118.05(10)
N1 C8 C7 121.35(10)
C3 C8 C7 120.61(11)
N2 C9 C18 107.64(8)
N2 C9 C16 114.76(8)
C18 C9 C16 106.84(8)
N2 C9 C10 108.47(8)
C18 C9 C10 112.52(8)
C16 C9 C10 106.73(8)
C11 C10 C9 109.80(9)
C11 C10 H10A 109.7
C9 C10 H10A 109.7
C11 C10 H10B 109.7
C9 C10 H10B 109.7
H10A C10 H10B 108.2
C17 C11 C12 110.30(9)
C17 C11 C10 108.96(9)
C12 C11 C10 109.42(9)
C17 C11 H11 109.4
C12 C11 H11 109.4
C10 C11 H11 109.4
C13 C12 C11 109.90(9)
C13 C12 H12A 109.7
C11 C12 H12A 109.7
C13 C12 H12B 109.7
C11 C12 H12B 109.7
H12A C12 H12B 108.2
C14 C13 C12 109.61(9)
C14 C13 C18 109.68(9)
C12 C13 C18 109.55(9)
C14 C13 H13 109.3
C12 C13 H13 109.3
C18 C13 H13 109.3
C13 C14 C15 108.60(9)
C13 C14 H14A 110.0
C15 C14 H14A 110.0
C13 C14 H14B 110.0
C15 C14 H14B 110.0
H14A C14 H14B 108.4
C17 C15 C14 109.46(9)
C17 C15 C16 110.22(9)
C14 C15 C16 110.46(9)
C17 C15 H15 108.9
C14 C15 H15 108.9
C16 C15 H15 108.9
C9 C16 C15 109.82(8)
C9 C16 H16A 109.7
C15 C16 H16A 109.7
C9 C16 H16B 109.7
C15 C16 H16B 109.7
H16A C16 H16B 108.2
C15 C17 C11 108.49(9)
C15 C17 H17A 110.0
C11 C17 H17A 110.0
C15 C17 H17B 110.0
C11 C17 H17B 110.0
H17A C17 H17B 108.4
C13 C18 C9 109.81(8)
C13 C18 H18A 109.7
C9 C18 H18A 109.7
C13 C18 H18B 109.7
C9 C18 H18B 109.7
H18A C18 H18B 108.2
C1 N1 C8 125.85(10)
C1 N1 H1 113.2(9)
C8 N1 H1 120.8(9)
C1 N2 C2 121.13(9)
C1 N2 C9 122.61(9)
C2 N2 C9 116.24(8)

loop_
_geom_bond_atom_site_label_1
_geom_bond_atom_site_label_2
_geom_bond_distance
C1 O1 1.2238(14)
C1 N1 1.3622(14)
C1 N2 1.4066(14)
C2 O2 1.2187(14)
C2 N2 1.4206(14)
C2 C3 1.4705(15)
C3 C8 1.3857(16)
C3 C4 1.3993(16)
C4 C5 1.3819(17)
C4 H4 0.9500
C5 C6 1.3984(18)
C5 H5 0.9500
C6 C7 1.3795(17)
C6 H6 0.9500
C7 C8 1.4017(16)
C7 H7 0.9500
C8 N1 1.3750(15)
C9 N2 1.5391(13)
C9 C18 1.5431(14)
C9 C16 1.5434(14)
C9 C10 1.5442(14)
C10 C11 1.5395(15)
C10 H10A 0.9900
C10 H10B 0.9900
C11 C17 1.5279(16)
C11 C12 1.5352(16)
C11 H11 1.0000
C12 C13 1.5324(16)
C12 H12A 0.9900
C12 H12B 0.9900
C13 C14 1.5258(15)
C13 C18 1.5361(14)
C13 H13 1.0000
C14 C15 1.5307(16)
C14 H14A 0.9900
C14 H14B 0.9900
C15 C17 1.5271(16)
C15 C16 1.5443(14)
C15 H15 1.0000
C16 H16A 0.9900
C16 H16B 0.9900
C17 H17A 0.9900
C17 H17B 0.9900
C18 H18A 0.9900
C18 H18B 0.9900
N1 H1 0.900(17)

loop_
_geom_torsion_atom_site_label_1
_geom_torsion_atom_site_label_2
_geom_torsion_atom_site_label_3
_geom_torsion_atom_site_label_4
_geom_torsion
O2 C2 C3 C8 179.59(10)
N2 C2 C3 C8 -1.41(15)
O2 C2 C3 C4 -1.22(16)
N2 C2 C3 C4 177.79(9)
C8 C3 C4 C5 1.11(17)
C2 C3 C4 C5 -178.08(9)
C3 C4 C5 C6 -0.59(17)
C4 C5 C6 C7 -0.41(18)
C5 C6 C7 C8 0.88(17)
C4 C3 C8 N1 179.67(9)
C2 C3 C8 N1 -1.13(15)
C4 C3 C8 C7 -0.65(16)
C2 C3 C8 C7 178.55(9)
C6 C7 C8 N1 179.32(10)
C6 C7 C8 C3 -0.35(16)
N2 C9 C10 C11 173.91(8)
C18 C9 C10 C11 54.94(12)
C16 C9 C10 C11 -61.93(11)
C9 C10 C11 C17 63.28(12)
C9 C10 C11 C12 -57.40(12)
C17 C11 C12 C13 -58.02(11)
C10 C11 C12 C13 61.84(11)
C11 C12 C13 C14 58.40(11)
C11 C12 C13 C18 -61.99(11)
C12 C13 C14 C15 -60.55(11)
C18 C13 C14 C15 59.76(11)
C13 C14 C15 C17 62.71(11)
C13 C14 C15 C16 -58.82(11)
N2 C9 C16 C15 -179.59(8)
C18 C9 C16 C15 -60.37(11)
C10 C9 C16 C15 60.21(11)
C17 C15 C16 C9 -60.69(12)
C14 C15 C16 C9 60.39(12)
C14 C15 C17 C11 -61.84(12)
C16 C15 C17 C11 59.84(11)
C12 C11 C17 C15 59.36(11)
C10 C11 C17 C15 -60.77(12)
C14 C13 C18 C9 -62.73(11)
C12 C13 C18 C9 57.61(11)
N2 C9 C18 C13 -174.46(8)
C16 C9 C18 C13 61.80(10)
C10 C9 C18 C13 -55.01(11)
O1 C1 N1 C8 177.75(9)
N2 C1 N1 C8 -2.15(16)
C3 C8 N1 C1 3.08(16)
C7 C8 N1 C1 -176.60(10)
O1 C1 N2 C2 179.39(9)
N1 C1 N2 C2 -0.71(15)
O1 C1 N2 C9 -2.21(16)
N1 C1 N2 C9 177.68(8)
O2 C2 N2 C1 -178.65(10)
C3 C2 N2 C1 2.35(15)
O2 C2 N2 C9 2.86(15)
C3 C2 N2 C9 -176.14(8)
C18 C9 N2 C1 -118.63(10)
C16 C9 N2 C1 0.14(14)
C10 C9 N2 C1 119.37(10)
C18 C9 N2 C2 59.83(11)
C16 C9 N2 C2 178.61(8)
C10 C9 N2 C2 -62.17(11)
